data_4504612
loop_
_publ_author_name
'Adams, Christopher J.'
'Angeloni, Alessandro'
'Orpen, A. Guy'
'Podesta, Thomas J.'
'Shore, Benjamin'

_publ_section_title
;
 Crystal Synthesis of Organic&#x2212;Inorganic Hybrid Salts Based on
 Tetrachloroplatinate and -palladate Salts of Organic Cations:&#x2009;
 Formation of Linear, Two-, and Three-Dimensional
 NH&#x00B7;&#x00B7;&#x00B7;Cl Hydrogen Bond Networks
;
_journal_issue 2
_journal_name_full 'Crystal Growth &amp; Design'
_journal_page_first 411
_journal_paper_doi 10.1021/cg050362o
_journal_volume 6
_journal_year 2006
_chemical_formula_sum 'C12 H16 Cl4 N2 O6 Pd'
_chemical_formula_weight 532.47
_chemical_name_systematic
; 
 ? 
;
_space_group_IT_number 2
_symmetry_cell_setting triclinic
_symmetry_space_group_name_Hall '-P 1'
_symmetry_space_group_name_H-M 'P -1'
_atom_sites_solution_hydrogens geom
_atom_sites_solution_primary direct
_atom_sites_solution_secondary difmap
_audit_creation_method SHELXL-97
_cell_angle_alpha 85.754(18)
_cell_angle_beta 73.059(23)
_cell_angle_gamma 66.135(14)
_cell_formula_units_Z 1
_cell_length_a 6.9942(17)
_cell_length_b 8.5052(17)
_cell_length_c 8.9252(12)
_cell_measurement_reflns_used 67
_cell_measurement_temperature 173(2)
_cell_volume 463.89(18)
_computing_cell_refinement 'SMART (Siemens, 1995b)'
_computing_data_collection 'SMART (Siemens, 1995b)'
_computing_data_reduction 'SMART (Siemens, 1995b)'
_computing_molecular_graphics 'SHELXTL (Siemens, 1995a)'
_computing_publication_material 'SHELXTL (Siemens, 1995a)'
_computing_structure_refinement 'SHELXL-97 (Sheldrick, 1997)'
_computing_structure_solution 'SHELXS-97 (Sheldrick, 1990)'
_diffrn_ambient_temperature 173(2)
_diffrn_measured_fraction_theta_full 0.990
_diffrn_measured_fraction_theta_max 0.990
_diffrn_measurement_device_type 'Siemens SMART CCD diffractometer'
_diffrn_measurement_method '\w rotation with narrow frames'
_diffrn_radiation_monochromator graphite
_diffrn_radiation_source 'fine-focus sealed tube'
_diffrn_radiation_type MoK\a
_diffrn_radiation_wavelength 0.71073
_diffrn_reflns_av_R_equivalents 0.0364
_diffrn_reflns_av_sigmaI/netI 0.0297
_diffrn_reflns_limit_h_max 9
_diffrn_reflns_limit_h_min -9
_diffrn_reflns_limit_k_max 11
_diffrn_reflns_limit_k_min -11
_diffrn_reflns_limit_l_max 11
_diffrn_reflns_limit_l_min -11
_diffrn_reflns_number 4927
_diffrn_reflns_theta_full 27.49
_diffrn_reflns_theta_max 27.49
_diffrn_reflns_theta_min 2.39
_diffrn_standards_decay_% none
_exptl_absorpt_coefficient_mu 1.609
_exptl_absorpt_correction_T_max 0.694167
_exptl_absorpt_correction_T_min 0.561429
_exptl_absorpt_correction_type multi-scan
_exptl_crystal_colour orange
_exptl_crystal_density_diffrn 1.909
_exptl_crystal_density_method 'not measured'
_exptl_crystal_description block
_exptl_crystal_F_000 264
_exptl_crystal_size_max 0.4
_exptl_crystal_size_mid 0.25
_exptl_crystal_size_min 0.25
_refine_diff_density_max 0.791
_refine_diff_density_min -0.532
_refine_diff_density_rms 0.081
_refine_ls_extinction_method none
_refine_ls_goodness_of_fit_ref 1.074
_refine_ls_hydrogen_treatment mixed
_refine_ls_matrix_type full
_refine_ls_number_parameters 131
_refine_ls_number_reflns 2105
_refine_ls_number_restraints 0
_refine_ls_restrained_S_all 1.074
_refine_ls_R_factor_all 0.0247
_refine_ls_R_factor_gt 0.0223
_refine_ls_shift/su_max 0.001
_refine_ls_shift/su_mean 0.000
_refine_ls_structure_factor_coef Fsqd
_refine_ls_weighting_details 'calc w=1/[\s^2^(Fo^2^)+(0.0309P)^2^+0.1963P] where P=(Fo^2^+2Fc^2^)/3'
_refine_ls_weighting_scheme calc
_refine_ls_wR_factor_gt 0.0575
_refine_ls_wR_factor_ref 0.0587
_reflns_number_gt 1951
_reflns_number_total 2105
_reflns_threshold_expression >2sigma(I)
_cod_data_source_file cg050362osi20050725_015150.cif
_cod_data_source_block 16
_cod_depositor_comments
;
The following automatic conversions were performed:

'_symmetry_cell_setting' value 'Triclinic' changed to 'triclinic'
according to /home/saulius/struct/CIF-dictionaries/cif_core.dic
dictionary named 'cif_core.dic' version 2.4.1 from 2010-06-29.

Automatic conversion script
Id: cif_fix_values 1715 2011-07-08 13:25:40Z adriana 
;
_cod_original_cell_volume 463.89(15)
_cod_original_sg_symbol_H-M P-1
_cod_database_code 4504612

loop_
_symmetry_equiv_pos_as_xyz
'x, y, z'
'-x, -y, -z'

loop_
_atom_site_label
_atom_site_type_symbol
_atom_site_fract_x
_atom_site_fract_y
_atom_site_fract_z
_atom_site_U_iso_or_equiv
_atom_site_adp_type
_atom_site_occupancy
_atom_site_symmetry_multiplicity
_atom_site_calc_flag
_atom_site_refinement_flags
Pd1 Pd -1.0000 0.5000 0.5000 0.01923(8) Uani 1 2 d S
Cl1 Cl -0.70344(8) 0.24153(6) 0.48239(6) 0.02613(12) Uani 1 1 d .
Cl2 Cl -0.88314(8) 0.61860(6) 0.66115(6) 0.02758(12) Uani 1 1 d .
O3 O -0.4090(3) 0.7985(2) 0.8934(2) 0.0323(4) Uani 1 1 d .
N1 N -1.4482(3) 1.3202(2) 0.7024(2) 0.0251(4) Uani 1 1 d .
O1 O -0.8283(3) 1.2187(3) 0.9095(2) 0.0426(4) Uani 1 1 d .
O2 O -0.7877(3) 0.9548(2) 0.8462(2) 0.0412(4) Uani 1 1 d .
C1 C -1.4083(4) 1.4266(3) 0.7796(3) 0.0266(4) Uani 1 1 d .
H1A H -1.5027 1.5422 0.7973 0.032 Uiso 1 1 calc R
C5 C -1.3181(4) 1.1534(3) 0.6725(3) 0.0284(4) Uani 1 1 d .
H5A H -1.3506 1.0843 0.6164 0.034 Uiso 1 1 calc R
C6 C -0.8866(4) 1.1214(3) 0.8601(3) 0.0279(4) Uani 1 1 d .
C4 C -1.1361(4) 1.0844(3) 0.7248(3) 0.0265(4) Uani 1 1 d .
H4A H -1.0456 0.9680 0.7065 0.032 Uiso 1 1 calc R
C3 C -1.0896(3) 1.1913(3) 0.8055(2) 0.0236(4) Uani 1 1 d .
C2 C -1.2261(4) 1.3642(3) 0.8328(2) 0.0258(4) Uani 1 1 d .
H2A H -1.1954 1.4368 0.8862 0.031 Uiso 1 1 calc R
H1 H -1.551(5) 1.360(4) 0.669(3) 0.035(8) Uiso 1 1 d .
H33 H -0.349(6) 0.796(4) 0.953(4) 0.051(10) Uiso 1 1 d .
H3 H -0.327(5) 0.775(4) 0.812(4) 0.045(9) Uiso 1 1 d .
H2 H -0.629(11) 0.887(8) 0.886(7) 0.16(2) Uiso 1 1 d .

loop_
_atom_site_aniso_label
_atom_site_aniso_U_11
_atom_site_aniso_U_22
_atom_site_aniso_U_33
_atom_site_aniso_U_23
_atom_site_aniso_U_13
_atom_site_aniso_U_12
Pd1 0.01879(12) 0.01664(11) 0.02155(12) 0.00065(7) -0.00671(8) -0.00572(8)
Cl1 0.0247(3) 0.0202(2) 0.0310(3) -0.00231(18) -0.0126(2) -0.0027(2)
Cl2 0.0267(3) 0.0209(2) 0.0361(3) -0.00361(19) -0.0154(2) -0.00524(19)
O3 0.0259(9) 0.0371(9) 0.0301(9) -0.0052(7) -0.0094(8) -0.0069(7)
N1 0.0208(9) 0.0264(9) 0.0313(9) 0.0060(7) -0.0132(7) -0.0095(7)
O1 0.0480(11) 0.0545(11) 0.0460(10) 0.0150(8) -0.0300(9) -0.0319(9)
O2 0.0285(9) 0.0370(10) 0.0592(12) 0.0142(8) -0.0223(8) -0.0094(7)
C1 0.0271(11) 0.0202(10) 0.0310(11) 0.0017(8) -0.0073(8) -0.0087(8)
C5 0.0290(11) 0.0238(10) 0.0362(12) 0.0000(8) -0.0136(9) -0.0113(9)
C6 0.0255(10) 0.0338(11) 0.0302(11) 0.0101(9) -0.0127(8) -0.0159(9)
C4 0.0259(10) 0.0193(9) 0.0341(11) 0.0014(8) -0.0116(9) -0.0069(8)
C3 0.0227(10) 0.0260(10) 0.0246(10) 0.0075(8) -0.0093(8) -0.0116(8)
C2 0.0287(11) 0.0238(10) 0.0279(10) 0.0011(8) -0.0096(8) -0.0125(8)

loop_
_atom_type_symbol
_atom_type_description
_atom_type_scat_dispersion_real
_atom_type_scat_dispersion_imag
_atom_type_scat_source
C C 0.0033 0.0016 'International Tables Vol C Tables 4.2.6.8 and 6.1.1.4'
H H 0.0000 0.0000 'International Tables Vol C Tables 4.2.6.8 and 6.1.1.4'
N N 0.0061 0.0033 'International Tables Vol C Tables 4.2.6.8 and 6.1.1.4'
O O 0.0106 0.0060 'International Tables Vol C Tables 4.2.6.8 and 6.1.1.4'
Cl Cl 0.1484 0.1585 'International Tables Vol C Tables 4.2.6.8 and 6.1.1.4'
Pd Pd -0.9988 1.0072 'International Tables Vol C Tables 4.2.6.8 and 6.1.1.4'

loop_
_geom_angle_atom_site_label_1
_geom_angle_atom_site_label_2
_geom_angle_atom_site_label_3
_geom_angle
_geom_angle_site_symmetry_1
_geom_angle_site_symmetry_3
Cl2 Pd1 Cl2 180.0 . 2_366
Cl2 Pd1 Cl1 89.517(18) . 2_366
Cl2 Pd1 Cl1 90.483(18) 2_366 2_366
Cl2 Pd1 Cl1 90.483(18) . .
Cl2 Pd1 Cl1 89.517(18) 2_366 .
Cl1 Pd1 Cl1 180.0 2_366 .
C5 N1 C1 122.98(19) . .
N1 C1 C2 119.56(19) . .
N1 C5 C4 119.7(2) . .
O1 C6 O2 126.0(2) . .
O1 C6 C3 120.4(2) . .
O2 C6 C3 113.59(19) . .
C5 C4 C3 118.83(19) . .
C2 C3 C4 120.1(2) . .
C2 C3 C6 119.46(19) . .
C4 C3 C6 120.40(19) . .
C1 C2 C3 118.78(19) . .

loop_
_geom_bond_atom_site_label_1
_geom_bond_atom_site_label_2
_geom_bond_distance
_geom_bond_site_symmetry_2
Pd1 Cl2 2.3054(5) .
Pd1 Cl2 2.3055(5) 2_366
Pd1 Cl1 2.3093(5) 2_366
Pd1 Cl1 2.3093(5) .
N1 C5 1.335(3) .
N1 C1 1.335(3) .
O1 C6 1.215(3) .
O2 C6 1.298(3) .
C1 C2 1.378(3) .
C5 C4 1.372(3) .
C6 C3 1.511(3) .
C4 C3 1.386(3) .
C3 C2 1.384(3) .
